data_4327694
loop_
_publ_author_name
'Hui Shan'
'Alan James'
'Paul R. Sharp'

_publ_contact_author
;
 Paul R. Sharp
 Department of Chemistry
 University of Missouri
 Columbia, MO  65211
;
_publ_contact_author_email SharpP@missouri.edu
_publ_contact_author_fax 573-882-2754
_publ_contact_author_phone 573-882-7715
_publ_section_title
;
 Platinum(II) 1,5-COD Oxo Complexes
;
_journal_name_full 'Inorganic Chemistry'
_journal_page_first 5727
_journal_page_last 5732
_journal_paper_doi 10.1021/ic980818+
_journal_volume 37
_journal_year 1998
_chemical_formula_structural '{(1,5-COD)Pt(\m-OAuPPh3)]2}+2 (BF4-)2 (CHCl3)4'
_chemical_formula_sum 'C28 H29 Au B Cl6 F4 O P Pt'
_chemical_formula_weight 1104.08
_chemical_name_systematic ?
_space_group_IT_number 2
_symmetry_cell_setting triclinic
_symmetry_space_group_name_Hall '-P 1'
_symmetry_space_group_name_H-M 'P -1'
_cell_angle_alpha 99.580(20)
_cell_angle_beta 102.860(20)
_cell_angle_gamma 111.630(20)
_cell_formula_units_Z 2
_cell_length_a 9.187(4)
_cell_length_b 12.149(3)
_cell_length_c 17.680(6)
_cell_measurement_reflns_used 25
_cell_measurement_temperature 183(2)
_cell_measurement_theta_max 12.50
_cell_measurement_theta_min 9.00
_cell_volume 1719.8(11)
_computing_data_reduction 'NRCVAX DATRD2'
_computing_molecular_graphics NRCVAX
_computing_publication_material 'NRCVAX TABLES'
_computing_structure_refinement 'NRCVAX LSTSQ'
_computing_structure_solution 'NRCVAX SOLVER'
_diffrn_ambient_temperature 183(2)
_diffrn_measurement_device 'Nonius CAD-4    '
_diffrn_measurement_method 'Theta/2theta scan b/P/b '
_diffrn_radiation_monochromator graphite
_diffrn_radiation_source 'xray tube'
_diffrn_radiation_type 'Molybdenum K\a'
_diffrn_radiation_wavelength 0.70930
_diffrn_reflns_av_R_equivalents 0.019
_diffrn_reflns_limit_h_max 9
_diffrn_reflns_limit_h_min -10
_diffrn_reflns_limit_k_max 13
_diffrn_reflns_limit_k_min 0
_diffrn_reflns_limit_l_max 19
_diffrn_reflns_limit_l_min -19
_diffrn_reflns_number 5382
_diffrn_reflns_theta_max 22.92
_diffrn_reflns_theta_min 0.00
_diffrn_standards_decay_% 5
_diffrn_standards_interval_time 3600
_diffrn_standards_number 3
_exptl_absorpt_coefficient_mu 16.86
_exptl_absorpt_correction_T_max 0.9996
_exptl_absorpt_correction_T_min 0.3557
_exptl_absorpt_correction_type empirical
_exptl_crystal_colour White
_exptl_crystal_density_diffrn 2.132
_exptl_crystal_description Plate
_exptl_crystal_F_000 1033.87
_exptl_crystal_size_max 0.20
_exptl_crystal_size_mid 0.20
_exptl_crystal_size_min 0.05
_refine_diff_density_max 1.07
_refine_diff_density_min -1.77
_refine_ls_goodness_of_fit_obs 1.98
_refine_ls_hydrogen_treatment riding
_refine_ls_matrix_type full
_refine_ls_number_parameters 388
_refine_ls_number_reflns 3963
_refine_ls_R_factor_all 0.024
_refine_ls_R_factor_obs 0.024
_refine_ls_shift/esd_max 0.001
_refine_ls_structure_factor_coef F
_refine_ls_weighting_details 'w = 1/(\s^2^(F)+0.0005F^2^)'
_refine_ls_weighting_scheme calc
_refine_ls_wR_factor_all 0.055
_refine_ls_wR_factor_obs 0.055
_reflns_number_observed 3963
_reflns_number_total 4771
_reflns_observed_criterion 'Inet > 2.5\s(Inet)'
_cod_data_source_file ic9808182B_1.cif
_cod_data_source_block '[(1,5-COD)Pt(u-OAuPPh3)]2(BF4)2_1'
_cod_depositor_comments
;
The following automatic conversions were performed:

'_refine_ls_weighting_scheme' value '1/(\s^2^(F)+0.0005F^2^)' was
changed to 'calc'. New tag '_refine_ls_weighting_details' was
created. The value of the new tag was set to 'w =
1/(\s^2^(F)+0.0005F^2^)'.

Automatic conversion script
Id: cif_fix_values 3143 2015-03-26 13:38:13Z robertas 
;
_cod_original_cell_volume 1719.8(10)
_cod_original_formula_sum 'Pt Au P B F4 C28 H29 O Cl6 '
_cod_database_code 4327694

loop_
_symmetry_equiv_pos_as_xyz
x,y,z
-x,-y,-z

loop_
_atom_site_aniso_label
_atom_site_aniso_U_11
_atom_site_aniso_U_22
_atom_site_aniso_U_33
_atom_site_aniso_U_12
_atom_site_aniso_U_13
_atom_site_aniso_U_23
_atom_site_aniso_type_symbol
Pt 0.0160(3) 0.01376(23) 0.01365(25) 0.0113(4) 0.0047(4) 0.0057(3) Pt
Au 0.0171(3) 0.01995(25) 0.01182(25) 0.0141(4) 0.0049(4) 0.0046(3) Au
P 0.0221(16) 0.0239(14) 0.0144(14) 0.0184(24) 0.0094(24) 0.0064(22) P
O 0.022(4) 0.021(4) 0.007(3) 0.016(6) 0.006(6) 0.001(5) O
C1 0.026(6) 0.024(6) 0.024(6) 0.009(10) -0.009(10) 0.015(10) C
C2 0.025(6) 0.019(5) 0.031(6) 0.002(9) -0.005(11) 0.020(9) C
C3 0.026(7) 0.033(7) 0.060(9) 0.009(11) 0.020(13) 0.047(13) C
C4 0.035(7) 0.032(6) 0.045(8) 0.019(11) 0.029(12) 0.044(11) C
C5 0.031(7) 0.024(6) 0.029(6) 0.017(10) 0.009(11) 0.029(10) C
C6 0.025(6) 0.019(5) 0.021(6) 0.017(9) -0.004(10) 0.014(9) C
C7 0.043(8) 0.027(6) 0.032(7) 0.040(11) 0.016(12) 0.020(10) C
C8 0.043(8) 0.023(6) 0.040(7) 0.027(11) 0.014(12) -0.001(10) C
C11 0.025(6) 0.030(6) 0.020(6) 0.027(10) 0.010(10) 0.005(9) C
C12 0.030(7) 0.032(6) 0.017(6) 0.028(10) 0.015(10) 0.003(9) C
C13 0.020(7) 0.040(7) 0.035(7) 0.012(11) 0.009(11) 0.002(11) C
C14 0.025(7) 0.044(7) 0.036(7) 0.041(12) -0.003(11) 0.004(12) C
C15 0.037(8) 0.051(8) 0.037(8) 0.051(13) -0.003(13) 0.025(13) C
C16 0.034(7) 0.041(7) 0.023(6) 0.022(11) 0.003(11) 0.020(10) C
C21 0.015(6) 0.021(5) 0.016(5) 0.005(9) 0.007(9) -0.005(8) C
C22 0.036(7) 0.035(6) 0.027(7) 0.020(11) 0.028(11) 0.016(10) C
C23 0.028(7) 0.037(7) 0.025(6) 0.000(11) 0.019(11) -0.016(11) C
C24 0.034(7) 0.024(6) 0.053(9) 0.006(11) 0.034(13) -0.007(12) C
C25 0.027(7) 0.033(7) 0.052(9) 0.024(11) 0.025(13) 0.018(12) C
C26 0.019(6) 0.028(6) 0.027(6) 0.014(10) 0.014(10) 0.004(10) C
C31 0.017(6) 0.025(6) 0.012(5) 0.010(9) -0.009(9) 0.006(9) C
C32 0.024(7) 0.045(7) 0.030(7) 0.016(11) 0.023(11) 0.013(11) C
C33 0.042(8) 0.049(9) 0.054(9) 0.010(13) 0.046(15) 0.036(15) C
C34 0.044(9) 0.043(8) 0.042(8) -0.009(13) 0.006(14) 0.039(13) C
C35 0.061(10) 0.024(6) 0.030(7) 0.010(12) -0.003(14) 0.004(11) C
C36 0.040(8) 0.033(7) 0.032(7) 0.028(12) 0.018(12) 0.023(11) C
C1s 0.027(7) 0.054(8) 0.042(8) 0.019(12) 0.008(13) 0.031(13) C
C2s 0.033(8) 0.044(7) 0.041(8) 0.039(12) 0.021(12) 0.005(12) C
Cl1 0.0548(23) 0.0513(21) 0.0570(23) 0.038(4) 0.011(4) 0.014(3) Cl
Cl2 0.062(3) 0.0672(24) 0.0433(21) 0.052(4) 0.000(4) 0.006(4) Cl
Cl3 0.063(3) 0.084(3) 0.070(3) 0.067(4) 0.048(4) 0.090(5) Cl
Cl4 0.0560(24) 0.086(3) 0.0595(24) 0.085(4) 0.071(4) 0.036(4) Cl
Cl5 0.0402(20) 0.0653(22) 0.0562(22) 0.058(3) 0.016(3) 0.027(4) Cl
Cl6 0.0303(19) 0.0777(25) 0.0573(23) 0.058(4) 0.032(3) 0.023(4) Cl
B 0.039(9) 0.033(8) 0.048(10) 0.011(14) -0.013(16) 0.027(14) B
F1 0.069(6) 0.049(5) 0.086(7) 0.018(9) 0.044(11) 0.010(9) F
F2 0.146(13) 0.282(19) 0.169(14) 0.23(3) 0.245(24) 0.33(3) F
F3 0.110(9) 0.067(6) 0.119(9) 0.108(13) -0.042(15) 0.051(12) F
F4 0.077(7) 0.086(7) 0.085(8) 0.081(12) -0.071(12) -0.011(11) F

loop_
_atom_site_label
_atom_site_fract_x
_atom_site_fract_y
_atom_site_fract_z
_atom_site_U_iso_or_equiv
_atom_site_thermal_displace_type
_atom_site_type_symbol
Pt 0.42120(4) 0.36854(3) 0.009352(21) 0.0152(3) Uani Pt
Au 0.68297(4) 0.59742(3) 0.192308(21) 0.0171(3) Uani Au
P 0.7630(3) 0.64030(24) 0.32545(16) 0.0207(18) Uani P
O 0.6060(8) 0.5351(6) 0.0704(4) 0.018(4) Uani O
C1 0.2874(14) 0.1863(10) -0.0732(7) 0.029(7) Uani C
C2 0.1777(14) 0.2255(9) -0.0460(7) 0.029(7) Uani C
C3 0.1054(15) 0.1900(11) 0.0197(8) 0.041(8) Uani C
C4 0.2310(15) 0.1891(10) 0.0933(8) 0.037(8) Uani C
C5 0.4014(14) 0.2883(10) 0.1082(7) 0.029(7) Uani C
C6 0.5210(13) 0.2732(9) 0.0808(6) 0.023(6) Uani C
C7 0.5077(15) 0.1583(10) 0.0257(7) 0.033(8) Uani C
C8 0.3445(16) 0.0951(10) -0.0438(8) 0.038(8) Uani C
C11 0.9769(14) 0.6684(10) 0.3688(6) 0.025(7) Uani C
C12 1.0911(14) 0.7451(10) 0.3392(6) 0.027(7) Uani C
C13 1.2576(14) 0.7752(11) 0.3725(7) 0.036(8) Uani C
C14 1.3095(15) 0.7288(11) 0.4323(8) 0.036(8) Uani C
C15 1.1961(16) 0.6510(12) 0.4607(8) 0.042(9) Uani C
C16 1.0293(15) 0.6210(11) 0.4300(7) 0.035(8) Uani C
C21 0.7465(12) 0.7724(9) 0.3807(6) 0.020(6) Uani C
C22 0.8142(15) 0.8150(10) 0.4646(7) 0.033(7) Uani C
C23 0.8068(15) 0.9186(11) 0.5057(7) 0.036(8) Uani C
C24 0.7373(16) 0.9824(10) 0.4651(8) 0.041(8) Uani C
C25 0.6705(15) 0.9414(10) 0.3822(8) 0.037(9) Uani C
C26 0.6750(13) 0.8366(9) 0.3399(7) 0.026(7) Uani C
C31 0.6378(13) 0.5068(9) 0.3518(6) 0.021(6) Uani C
C32 0.5231(15) 0.5092(11) 0.3906(7) 0.035(8) Uani C
C33 0.4127(18) 0.3989(12) 0.3993(9) 0.051(10) Uani C
C34 0.4174(18) 0.2908(12) 0.3694(8) 0.051(10) Uani C
C35 0.5319(18) 0.2869(11) 0.3303(8) 0.046(9) Uani C
C36 0.6403(16) 0.3938(10) 0.3217(7) 0.035(8) Uani C
C1s 0.1296(16) 0.8554(12) 0.7427(8) 0.044(9) Uani C
C2s 0.1944(15) 0.5903(11) 0.1596(8) 0.040(9) Uani C
Cl1 0.0148(5) 0.9439(3) 0.75068(24) 0.0587(24) Uani Cl
Cl2 0.0722(5) 0.7679(4) 0.64326(22) 0.063(3) Uani Cl
Cl3 0.1016(5) 0.7621(4) 0.8084(3) 0.068(3) Uani Cl
Cl4 0.2326(5) 0.5556(4) 0.06747(24) 0.061(3) Uani Cl
Cl5 0.2754(4) 0.5230(3) 0.22797(23) 0.0536(24) Uani Cl
Cl6 -0.0176(4) 0.5427(3) 0.14351(22) 0.054(3) Uani Cl
B 0.3683(20) 0.9381(13) 0.1815(10) 0.047(10) Uani B
F1 0.4863(12) 1.0528(7) 0.1935(6) 0.075(7) Uani F
F2 0.2941(19) 0.9394(18) 0.2381(10) 0.164(18) Uani F
F3 0.4500(15) 0.8637(9) 0.1880(7) 0.103(9) Uani F
F4 0.2652(13) 0.9048(9) 0.1046(6) 0.096(8) Uani F
H1 0.330 0.220 -0.112 0.0347 Uiso H
H2 0.147 0.281 -0.071 0.0349 Uiso H
H3a 0.063 0.247 0.037 0.0496 Uiso H
H3b 0.018 0.110 -0.002 0.0496 Uiso H
H4a 0.236 0.111 0.083 0.0475 Uiso H
H4b 0.197 0.202 0.140 0.0475 Uiso H
H5 0.426 0.368 0.139 0.0378 Uiso H
H6 0.625 0.343 0.098 0.0316 Uiso H
H7a 0.595 0.180 0.003 0.0439 Uiso H
H7b 0.517 0.103 0.057 0.0439 Uiso H
H8a 0.263 0.044 -0.025 0.0451 Uiso H
H8b 0.357 0.046 -0.087 0.0451 Uiso H
H12 1.056 0.777 0.297 0.0361 Uiso H
H13 1.336 0.829 0.353 0.0420 Uiso H
H14 1.424 0.750 0.454 0.0448 Uiso H
H15 1.234 0.618 0.502 0.0519 Uiso H
H16 0.952 0.569 0.451 0.0427 Uiso H
H22 0.866 0.772 0.493 0.0423 Uiso H
H23 0.850 0.946 0.563 0.0399 Uiso H
H24 0.735 1.055 0.494 0.0469 Uiso H
H25 0.621 0.985 0.354 0.0470 Uiso H
H26 0.630 0.808 0.283 0.0346 Uiso H
H32 0.519 0.585 0.411 0.0429 Uiso H
H33 0.335 0.400 0.427 0.0583 Uiso H
H34 0.341 0.217 0.375 0.0530 Uiso H
H35 0.535 0.210 0.310 0.0483 Uiso H
H36 0.718 0.391 0.295 0.0450 Uiso H
H1s 0.243 0.909 0.759 0.0521 Uiso H
H2s 0.248 0.677 0.182 0.0496 Uiso H

loop_
_atom_type_symbol
_atom_type_scat_dispersion_real
_atom_type_scat_dispersion_imag
_atom_type_scat_source
Pt -2.352 8.388 'International Tables Vol. IV Table 2.2B'
Au -2.688 8.798 'International Tables Vol. IV Table 2.2B'
P 0.090 0.095 'International Tables Vol. IV Table 2.2B'
B 0.000 0.001 'International Tables Vol. IV Table 2.2B'
F 0.014 0.010 'International Tables Vol. IV Table 2.2B'
C 0.002 0.002 'International Tables Vol. IV Table 2.2B'
H 0.000 0.000 'International Tables Vol. IV Table 2.2B'
O 0.008 0.006 'International Tables Vol. IV Table 2.2B'
Cl 0.132 0.159 'International Tables Vol. IV Table 2.2B'

loop_
_geom_angle_atom_site_label_1
_geom_angle_atom_site_label_2
_geom_angle_atom_site_label_3
_geom_angle
Pta Pt O 39.66(18)
Pta Pt Oa 39.89(18)
Pta Pt C1 134.8(3)
Pta Pt C2 130.9(3)
Pta Pt C5 136.0(3)
Pta Pt C6 131.1(3)
O Pt Oa 79.5(3)
O Pt C1 160.5(4)
O Pt C2 160.5(4)
O Pt C5 99.0(3)
O Pt C6 94.0(3)
Oa Pt C1 98.0(3)
Oa Pt C2 93.5(3)
Oa Pt C5 162.0(4)
Oa Pt C6 160.5(4)
C1 Pt C2 38.1(5)
C1 Pt C5 89.2(4)
C1 Pt C6 81.9(4)
C2 Pt C5 81.9(4)
C2 Pt C6 98.0(4)
C5 Pt C6 36.9(4)
P Au O 172.38(19)
Au P C11 113.4(4)
Au P C21 117.1(4)
Au P C31 107.2(3)
C11 P C21 104.2(5)
C11 P C31 107.0(5)
C21 P C31 107.4(5)
Pt O Pta 100.5(3)
Pt O Au 122.8(3)
Pta O Au 127.3(3)
Pt C1 C2 70.2(6)
Pt C1 C8 111.8(7)
C2 C1 C8 124.6(10)
Pt C2 C1 71.7(6)
Pt C2 C3 108.4(8)
C1 C2 C3 126.3(10)
C2 C3 C4 113.3(10)
C3 C4 C5 111.4(9)
Pt C5 C4 112.8(8)
Pt C5 C6 70.8(6)
C4 C5 C6 125.8(10)
Pt C6 C5 72.3(6)
Pt C6 C7 108.7(7)
C5 C6 C7 127.1(10)
C6 C7 C8 112.2(9)
C1 C8 C7 112.3(9)
P C11 C12 116.6(8)
P C11 C16 123.6(9)
C12 C11 C16 119.8(10)
C11 C12 C13 119.5(10)
C12 C13 C14 120.9(11)
C13 C14 C15 119.6(11)
C14 C15 C16 121.0(11)
C11 C16 C15 119.1(11)
P C21 C22 120.4(8)
P C21 C26 120.3(8)
C22 C21 C26 119.2(10)
C21 C22 C23 119.9(11)
C22 C23 C24 120.8(11)
C23 C24 C25 119.8(11)
C24 C25 C26 120.3(11)
C21 C26 C25 120.0(10)
P C31 C32 122.0(8)
P C31 C36 118.5(8)
C32 C31 C36 118.8(10)
C31 C32 C33 119.7(11)
C32 C33 C34 120.3(13)
C33 C34 C35 120.6(12)
C34 C35 C36 119.5(12)
C31 C36 C35 121.0(12)
Cl1 C1s Cl2 110.8(7)
Cl1 C1s Cl3 109.3(7)
Cl2 C1s Cl3 111.4(8)
Cl4 C2s Cl5 111.0(7)
Cl4 C2s Cl6 110.2(7)
Cl5 C2s Cl6 111.1(7)
C1s Cl1 Cl2 34.3(4)
C1s Cl1 Cl3 35.1(4)
Cl2 Cl1 Cl3 60.08(14)
C1s Cl2 Cl1 34.9(5)
C1s Cl2 Cl3 34.3(4)
Cl1 Cl2 Cl3 59.55(14)
C1s Cl3 Cl1 35.6(5)
C1s Cl3 Cl2 34.3(5)
Cl1 Cl3 Cl2 60.37(14)
C2s Cl4 Cl5 34.4(4)
C2s Cl4 Cl6 34.9(4)
Cl5 Cl4 Cl6 60.06(13)
C2s Cl5 Cl4 34.6(4)
C2s Cl5 Cl6 34.5(4)
Cl4 Cl5 Cl6 59.78(12)
C2s Cl6 Cl4 35.0(4)
C2s Cl6 Cl5 34.4(4)
Cl4 Cl6 Cl5 60.16(13)
F1 B F2 109.4(15)
F1 B F3 105.7(13)
F1 B F4 106.5(12)
F2 B F3 110.5(14)
F2 B F4 114.0(15)
F3 B F4 110.3(13)
B F1 F2 34.9(10)
B F1 F3 37.4(8)
B F1 F4 36.9(8)
F2 F1 F3 61.1(6)
F2 F1 F4 62.2(6)
F3 F1 F4 62.1(4)
B F2 F1 35.7(8)
B F3 F1 36.9(7)
B F4 F1 36.6(7)

loop_
_geom_bond_atom_site_label_1
_geom_bond_atom_site_label_2
_geom_bond_distance
Pt Pta 3.0926(11)
Pt O 2.017(6)
Pt Oa 2.007(6)
Pt C1 2.159(11)
Pt C2 2.139(11)
Pt C5 2.149(10)
Pt C6 2.130(10)
Au P 2.212(3)
Au O 2.026(6)
P C11 1.821(11)
P C21 1.810(10)
P C31 1.813(10)
C1 C2 1.403(18)
C1 C8 1.507(16)
C2 C3 1.508(17)
C3 C4 1.540(18)
C4 C5 1.514(16)
C5 C6 1.353(17)
C6 C7 1.510(15)
C7 C8 1.537(18)
C11 C12 1.389(15)
C11 C16 1.382(15)
C12 C13 1.391(16)
C13 C14 1.355(18)
C14 C15 1.377(19)
C15 C16 1.388(18)
C21 C22 1.396(15)
C21 C26 1.384(15)
C22 C23 1.377(16)
C23 C24 1.368(20)
C24 C25 1.379(19)
C25 C26 1.386(16)
C31 C32 1.386(16)
C31 C36 1.396(15)
C32 C33 1.410(17)
C33 C34 1.351(21)
C34 C35 1.391(23)
C35 C36 1.372(17)
C1s Cl1 1.771(14)
C1s Cl2 1.746(14)
C1s Cl3 1.748(13)
C2s Cl4 1.758(13)
C2s Cl5 1.749(13)
C2s Cl6 1.754(13)
Cl1 Cl2 2.895(6)
Cl1 Cl3 2.871(5)
Cl2 Cl3 2.886(6)
Cl4 Cl5 2.891(6)
Cl4 Cl6 2.880(5)
Cl5 Cl6 2.888(5)
B F1 1.360(16)
B F2 1.332(22)
B F3 1.376(19)
B F4 1.367(18)
F1 F2 2.197(15)
F1 F3 2.180(12)
F1 F4 2.185(13)
